data_8104645
loop_
_publ_author_name
'Reiss, Guido J.'
'Wyshusek, Maik'

_publ_section_title
;
 The layered crystal structure of bis(theophyllinium) hexachloridostannate
 (IV), C14H18N8O8SnCl6
;
_journal_issue 5
_journal_name_full 'Zeitschrift f\"ur Kristallographie - New Crystal Structures'
_journal_page_first 989
_journal_page_last 992
_journal_paper_doi 10.1515/ncrs-2021-0185
_journal_volume 236
_journal_year 2021
_chemical_formula_moiety '2(C7 H9 N4 O2), Cl6 Sn'
_chemical_formula_sum 'C14 H18 Cl6 N8 O4 Sn'
_chemical_formula_weight 693.75
_chemical_name_common 'bis(theophyllinium) hexachloridostannate(IV)'
_space_group_crystal_system monoclinic
_space_group_IT_number 14
_space_group_name_Hall '-P 2yn'
_space_group_name_H-M_alt 'P 1 21/n 1'
_atom_sites_solution_hydrogens mixed
_cell_angle_alpha 90
_cell_angle_beta 90.258(2)
_cell_angle_gamma 90
_cell_formula_units_Z 2
_cell_length_a 8.1810(2)
_cell_length_b 12.6195(3)
_cell_length_c 11.3811(2)
_cell_measurement_reflns_used 5765
_cell_measurement_temperature 290(2)
_cell_measurement_theta_max 33.6990
_cell_measurement_theta_min 3.4490
_cell_volume 1174.97(5)
_computing_cell_refinement 'CrysAlisPro 1.171.40.45a (Rigaku OD, 2019)'
_computing_data_collection 'CrysAlisPro 1.171.40.45a (Rigaku OD, 2019)'
_computing_data_reduction 'CrysAlisPro 1.171.40.45a (Rigaku OD, 2019)'
_computing_molecular_graphics 'Diamond (Crystal Impact, 2020)'
_computing_structure_refinement 'SHELXL-2018/3 (Sheldrick, 2018)'
_computing_structure_solution 'SHELXT 2018/2 (Sheldrick, 2018)'
_diffrn_ambient_temperature 290(2)
_diffrn_measured_fraction_theta_full 0.978
_diffrn_measured_fraction_theta_max 0.977
_diffrn_measurement_device_type Xcalibur_EOS
_diffrn_measurement_method '\w scans'
_diffrn_radiation_type MoK\a
_diffrn_radiation_wavelength 0.71073
_diffrn_reflns_av_R_equivalents 0.0254
_diffrn_reflns_av_unetI/netI 0.0259
_diffrn_reflns_Laue_measured_fraction_full 0.978
_diffrn_reflns_Laue_measured_fraction_max 0.977
_diffrn_reflns_limit_h_max 6
_diffrn_reflns_limit_h_min -12
_diffrn_reflns_limit_k_max 19
_diffrn_reflns_limit_k_min -19
_diffrn_reflns_limit_l_max 16
_diffrn_reflns_limit_l_min -17
_diffrn_reflns_number 17679
_diffrn_reflns_point_group_measured_fraction_full 0.978
_diffrn_reflns_point_group_measured_fraction_max 0.977
_diffrn_reflns_theta_full 32.997
_diffrn_reflns_theta_max 32.997
_diffrn_reflns_theta_min 3.460
_exptl_absorpt_coefficient_mu 1.811
_exptl_absorpt_correction_T_max 1.00000
_exptl_absorpt_correction_T_min 0.75471
_exptl_absorpt_correction_type multi-scan
_exptl_absorpt_process_details
;
CrysAlisPro 1.171.40.45a (Rigaku Oxford Diffraction, 2019)
Empirical absorption correction using spherical harmonics,
 implemented in SCALE3 ABSPACK scaling algorithm.
;
_exptl_crystal_colour colourless
_exptl_crystal_density_diffrn 1.961
_exptl_crystal_description block
_exptl_crystal_F_000 684
_exptl_crystal_size_max 0.30
_exptl_crystal_size_mid 0.16
_exptl_crystal_size_min 0.10
_refine_diff_density_max 0.805
_refine_diff_density_min -0.709
_refine_diff_density_rms 0.086
_refine_ls_extinction_coef .
_refine_ls_extinction_method none
_refine_ls_goodness_of_fit_ref 1.002
_refine_ls_hydrogen_treatment refU
_refine_ls_matrix_type full
_refine_ls_number_parameters 165
_refine_ls_number_reflns 4333
_refine_ls_number_restraints 2
_refine_ls_restrained_S_all 1.002
_refine_ls_R_factor_all 0.0451
_refine_ls_R_factor_gt 0.0266
_refine_ls_shift/su_max 0.000
_refine_ls_shift/su_mean 0.000
_refine_ls_structure_factor_coef Fsqd
_refine_ls_weighting_details 'w=1/[\s^2^(Fo^2^)+(0.0140P)^2^+1.5300P] where P=(Fo^2^+2Fc^2^)/3'
_refine_ls_weighting_scheme calc
_refine_ls_wR_factor_gt 0.0507
_refine_ls_wR_factor_ref 0.0620
_reflns_Friedel_coverage 0.000
_reflns_Friedel_fraction_full .
_reflns_Friedel_fraction_max .
_reflns_number_gt 3278
_reflns_number_total 4333
_reflns_threshold_expression 'I > 2\s(I)'
_cod_data_source_file suppl_j_ncrs-2021-0185_suppl.cif
_cod_data_source_block exp_1461_rt_a
_cod_original_sg_symbol_H-M 'P 21/n'
_cod_database_code 8104645
_shelx_space_group_comment
;
The symmetry employed for this shelxl refinement is uniquely defined
by the following loop, which should always be used as a source of
symmetry information in preference to the above space-group names.
They are only intended as comments.
;

loop_
_space_group_symop_operation_xyz
'x, y, z'
'-x+1/2, y+1/2, -z+1/2'
'-x, -y, -z'
'x-1/2, -y-1/2, z-1/2'

loop_
_atom_site_label
_atom_site_type_symbol
_atom_site_fract_x
_atom_site_fract_y
_atom_site_fract_z
_atom_site_U_iso_or_equiv
_atom_site_adp_type
_atom_site_occupancy
_atom_site_site_symmetry_order
_atom_site_calc_flag
_atom_site_refinement_flags_posn
_atom_site_refinement_flags_adp
_atom_site_refinement_flags_occupancy
_atom_site_disorder_assembly
_atom_site_disorder_group
Sn1 Sn 0.500000 0.500000 0.500000 0.02128(5) Uani 1 2 d S . P . .
Cl1 Cl 0.43257(7) 0.48605(6) 0.70878(5) 0.04115(14) Uani 1 1 d . . . . .
Cl2 Cl 0.51798(9) 0.30903(4) 0.48832(6) 0.04624(17) Uani 1 1 d . . . . .
Cl3 Cl 0.21278(6) 0.49002(5) 0.44895(5) 0.03561(12) Uani 1 1 d . . . . .
O1 O 0.52203(19) 0.04847(13) 0.64313(15) 0.0351(4) Uani 1 1 d . . . . .
O2 O 0.63937(19) 0.31667(13) 0.90004(14) 0.0324(3) Uani 1 1 d . . . . .
N1 N 0.5731(2) 0.19005(14) 0.76250(16) 0.0268(3) Uani 1 1 d . . . . .
N2 N 0.7595(2) 0.13645(13) 0.61508(15) 0.0259(3) Uani 1 1 d . . . . .
N3 N 0.9486(2) 0.35070(15) 0.75585(16) 0.0276(4) Uani 1 1 d D . . . .
H3 H 0.953(3) 0.405(2) 0.800(2) 0.037(7) Uiso 1 1 d D . . . .
N4 N 1.0039(2) 0.24896(15) 0.60733(17) 0.0296(4) Uani 1 1 d D . . . .
H4 H 1.052(4) 0.227(2) 0.542(3) 0.054(9) Uiso 1 1 d D . . . .
C1 C 0.6133(3) 0.12098(16) 0.67220(19) 0.0265(4) Uani 1 1 d . . . . .
C2 C 0.8569(2) 0.21706(16) 0.65178(18) 0.0251(4) Uani 1 1 d . . . . .
C3 C 0.8203(2) 0.28065(16) 0.74453(17) 0.0243(4) Uani 1 1 d . . . . .
C4 C 0.6753(2) 0.26708(16) 0.81081(18) 0.0251(4) Uani 1 1 d . . . . .
C5 C 1.0552(3) 0.33142(18) 0.6724(2) 0.0316(4) Uani 1 1 d . . . . .
H5 H 1.151389 0.369097 0.660252 0.043(7) Uiso 1 1 calc R . . . .
C6 C 0.4111(3) 0.1765(2) 0.8148(2) 0.0389(5) Uani 1 1 d . . . . .
H6A H 0.367669 0.244483 0.835927 0.064(6) Uiso 1 1 calc R U . . .
H6B H 0.419974 0.132962 0.883729 0.064(6) Uiso 1 1 calc R U . . .
H6C H 0.339429 0.143028 0.758983 0.064(6) Uiso 1 1 calc R U . . .
C7 C 0.7991(3) 0.0684(2) 0.5151(2) 0.0408(6) Uani 1 1 d . . . . .
H7A H 0.707185 0.065270 0.462509 0.100(8) Uiso 1 1 calc R U . . .
H7B H 0.824267 -0.001657 0.542783 0.100(8) Uiso 1 1 calc R U . . .
H7C H 0.891865 0.096789 0.474470 0.100(8) Uiso 1 1 calc R U . . .

loop_
_atom_site_aniso_label
_atom_site_aniso_U_11
_atom_site_aniso_U_22
_atom_site_aniso_U_33
_atom_site_aniso_U_23
_atom_site_aniso_U_13
_atom_site_aniso_U_12
Sn1 0.02024(8) 0.02227(8) 0.02134(9) 0.00146(7) -0.00106(6) -0.00016(7)
Cl1 0.0387(3) 0.0614(4) 0.0235(2) 0.0043(3) 0.0035(2) 0.0002(3)
Cl2 0.0638(4) 0.0221(2) 0.0527(4) -0.0016(2) -0.0233(3) 0.0042(2)
Cl3 0.0208(2) 0.0479(3) 0.0381(3) 0.0016(2) -0.0046(2) -0.0015(2)
O1 0.0341(8) 0.0297(8) 0.0414(9) 0.0007(7) -0.0002(7) -0.0050(6)
O2 0.0359(8) 0.0340(8) 0.0274(8) -0.0013(6) 0.0126(6) 0.0008(6)
N1 0.0238(8) 0.0302(8) 0.0265(9) 0.0038(7) 0.0075(7) 0.0003(7)
N2 0.0280(8) 0.0244(8) 0.0252(8) -0.0005(6) 0.0049(7) 0.0010(6)
N3 0.0299(9) 0.0270(8) 0.0258(9) 0.0016(7) 0.0035(7) -0.0023(7)
N4 0.0281(9) 0.0340(9) 0.0268(9) 0.0012(7) 0.0107(7) -0.0008(7)
C1 0.0295(10) 0.0236(9) 0.0265(10) 0.0051(8) 0.0016(8) 0.0006(7)
C2 0.0242(9) 0.0257(9) 0.0255(10) 0.0043(7) 0.0029(8) 0.0009(7)
C3 0.0258(9) 0.0250(9) 0.0223(9) 0.0014(7) 0.0038(7) -0.0012(7)
C4 0.0254(9) 0.0241(9) 0.0258(10) 0.0053(7) 0.0043(8) 0.0017(7)
C5 0.0293(10) 0.0337(11) 0.0318(11) 0.0053(9) 0.0076(9) -0.0054(8)
C6 0.0270(11) 0.0459(13) 0.0440(14) -0.0004(11) 0.0116(10) -0.0045(9)
C7 0.0465(14) 0.0351(12) 0.0407(14) -0.0128(10) 0.0136(11) -0.0028(10)

loop_
_atom_type_symbol
_atom_type_description
_atom_type_scat_dispersion_real
_atom_type_scat_dispersion_imag
_atom_type_scat_source
C C 0.0033 0.0016 'International Tables Vol C Tables 4.2.6.8 and 6.1.1.4'
H H 0.0000 0.0000 'International Tables Vol C Tables 4.2.6.8 and 6.1.1.4'
N N 0.0061 0.0033 'International Tables Vol C Tables 4.2.6.8 and 6.1.1.4'
O O 0.0106 0.0060 'International Tables Vol C Tables 4.2.6.8 and 6.1.1.4'
Cl Cl 0.1484 0.1585 'International Tables Vol C Tables 4.2.6.8 and 6.1.1.4'
Sn Sn -0.6537 1.4246 'International Tables Vol C Tables 4.2.6.8 and 6.1.1.4'

loop_
_geom_angle_atom_site_label_1
_geom_angle_atom_site_label_2
_geom_angle_atom_site_label_3
_geom_angle
_geom_angle_site_symmetry_1
_geom_angle_site_symmetry_3
Cl2 Sn1 Cl2 180.0 3_666 .
Cl2 Sn1 Cl3 89.67(2) 3_666 3_666
Cl2 Sn1 Cl3 90.33(2) . 3_666
Cl2 Sn1 Cl3 90.33(2) 3_666 .
Cl2 Sn1 Cl3 89.67(2) . .
Cl3 Sn1 Cl3 180.0 3_666 .
Cl2 Sn1 Cl1 90.24(2) 3_666 .
Cl2 Sn1 Cl1 89.76(2) . .
Cl3 Sn1 Cl1 89.63(2) 3_666 .
Cl3 Sn1 Cl1 90.37(2) . .
Cl2 Sn1 Cl1 89.76(2) 3_666 3_666
Cl2 Sn1 Cl1 90.24(2) . 3_666
Cl3 Sn1 Cl1 90.37(2) 3_666 3_666
Cl3 Sn1 Cl1 89.63(2) . 3_666
Cl1 Sn1 Cl1 180.0 . 3_666
C1 N1 C4 125.91(18) . .
C1 N1 C6 116.42(19) . .
C4 N1 C6 117.60(19) . .
C2 N2 C1 118.06(18) . .
C2 N2 C7 123.25(19) . .
C1 N2 C7 118.63(18) . .
C5 N3 C3 108.73(19) . .
C5 N4 C2 107.29(19) . .
O1 C1 N2 120.5(2) . .
O1 C1 N1 121.5(2) . .
N2 C1 N1 117.99(18) . .
N2 C2 C3 123.42(19) . .
N2 C2 N4 128.5(2) . .
C3 C2 N4 108.06(18) . .
C2 C3 N3 106.34(18) . .
C2 C3 C4 121.89(19) . .
N3 C3 C4 131.76(19) . .
O2 C4 N1 122.41(19) . .
O2 C4 C3 125.51(19) . .
N1 C4 C3 112.07(18) . .
N3 C5 N4 109.56(19) . .

loop_
_geom_bond_atom_site_label_1
_geom_bond_atom_site_label_2
_geom_bond_distance
_geom_bond_site_symmetry_2
Sn1 Cl2 2.4182(5) 3_666
Sn1 Cl2 2.4182(5) .
Sn1 Cl3 2.4213(5) 3_666
Sn1 Cl3 2.4213(5) .
Sn1 Cl1 2.4481(6) .
Sn1 Cl1 2.4482(6) 3_666
O1 C1 1.226(2) .
O2 C4 1.230(2) .
N1 C1 1.388(3) .
N1 C4 1.393(3) .
N1 C6 1.466(3) .
N2 C2 1.356(3) .
N2 C1 1.378(3) .
N2 C7 1.463(3) .
N3 C5 1.316(3) .
N3 C3 1.378(3) .
N4 C5 1.343(3) .
N4 C2 1.368(3) .
C2 C3 1.360(3) .
C3 C4 1.419(3) .

loop_
_geom_hbond_atom_site_label_D
_geom_hbond_atom_site_label_H
_geom_hbond_atom_site_label_A
_geom_hbond_distance_DH
_geom_hbond_distance_HA
_geom_hbond_distance_DA
_geom_hbond_angle_DHA
_geom_hbond_site_symmetry_A
_geom_hbond_publ_flag
N3 H3 O1 0.86(3) 1.93(3) 2.758(2) 163(3) 2_656 yes
N4 H4 O2 0.89(3) 1.85(3) 2.739(2) 176(3) 4_665 yes
C5 H5 Cl1 0.93 2.79 3.674(2) 160.0 1_655 yes
C5 H5 Cl3 0.93 2.89 3.487(2) 122.9 1_655 yes
C6 H6B Cl3 0.96 2.84 3.717(3) 152.0 2_546 yes
C6 H6B Cl3 0.96 2.95 3.578(3) 124.4 4_666 yes
